data_4513906
loop_
_publ_author_name
'Thenarukandiyil, Ranjeesh'
'Gupta, Suraj K.'
'Choudhury, Joyanta'

_publ_section_title
;
 Unraveling the Competition of Two C--H and Two M--C Bonds in Guiding the
 Mechanism of Rhodium(III)-Catalyzed C--H Activation--Annulation
;
_journal_issue 8
_journal_name_full 'ACS Catalysis'
_journal_page_first 5132
_journal_paper_doi 10.1021/acscatal.6b01486
_journal_volume 6
_journal_year 2016
_chemical_formula_sum 'C26 H30 I N2 O4 Rh'
_chemical_formula_weight 664.33
_chemical_name_systematic
;
 ?
;
_space_group_IT_number 14
_symmetry_cell_setting monoclinic
_symmetry_space_group_name_Hall '-P 2yn'
_symmetry_space_group_name_H-M 'P 1 21/n 1'
_atom_sites_solution_hydrogens geom
_atom_sites_solution_primary direct
_atom_sites_solution_secondary difmap
_audit_creation_method SHELXL-97
_cell_angle_alpha 90.00
_cell_angle_beta 101.307(4)
_cell_angle_gamma 90.00
_cell_formula_units_Z 4
_cell_length_a 10.6334(6)
_cell_length_b 17.2916(10)
_cell_length_c 14.4816(8)
_cell_measurement_reflns_used 4581
_cell_measurement_temperature 298(2)
_cell_measurement_theta_max 24.99
_cell_measurement_theta_min 2.28
_cell_volume 2611.0(3)
_computing_cell_refinement 'Bruker SAINT'
_computing_data_collection 'Bruker APEX2'
_computing_data_reduction 'Bruker SAINT'
_computing_molecular_graphics ORTEP-3
_computing_structure_refinement 'SHELXL-97 (Sheldrick, 2008)'
_computing_structure_solution 'SHELXS-97 (Sheldrick, 2008)'
_diffrn_ambient_temperature 298(2)
_diffrn_measured_fraction_theta_full 0.996
_diffrn_measured_fraction_theta_max 0.996
_diffrn_measurement_device_type 'Bruker APEX-II CCD'
_diffrn_measurement_method '\f and \w scans'
_diffrn_radiation_monochromator graphite
_diffrn_radiation_source 'fine-focus sealed tube'
_diffrn_radiation_type MoK\a
_diffrn_radiation_wavelength 0.71073
_diffrn_reflns_av_R_equivalents 0.1591
_diffrn_reflns_av_sigmaI/netI 0.0917
_diffrn_reflns_limit_h_max 12
_diffrn_reflns_limit_h_min -12
_diffrn_reflns_limit_k_max 20
_diffrn_reflns_limit_k_min -20
_diffrn_reflns_limit_l_max 17
_diffrn_reflns_limit_l_min -17
_diffrn_reflns_number 31512
_diffrn_reflns_theta_full 24.99
_diffrn_reflns_theta_max 24.99
_diffrn_reflns_theta_min 2.28
_exptl_absorpt_coefficient_mu 1.870
_exptl_absorpt_correction_T_max 0.8351
_exptl_absorpt_correction_T_min 0.6730
_exptl_absorpt_correction_type multi-scan
_exptl_absorpt_process_details SADABS
_exptl_crystal_colour red
_exptl_crystal_density_diffrn 1.690
_exptl_crystal_density_meas ?
_exptl_crystal_density_method 'not measured'
_exptl_crystal_description rectangular
_exptl_crystal_F_000 1320
_exptl_crystal_size_max 0.23
_exptl_crystal_size_mid 0.13
_exptl_crystal_size_min 0.10
_refine_diff_density_max 0.563
_refine_diff_density_min -0.617
_refine_diff_density_rms 0.129
_refine_ls_extinction_method none
_refine_ls_goodness_of_fit_ref 1.026
_refine_ls_hydrogen_treatment mixed
_refine_ls_matrix_type full
_refine_ls_number_parameters 307
_refine_ls_number_reflns 4581
_refine_ls_number_restraints 0
_refine_ls_restrained_S_all 1.026
_refine_ls_R_factor_all 0.1113
_refine_ls_R_factor_gt 0.0487
_refine_ls_shift/su_max 0.001
_refine_ls_shift/su_mean 0.000
_refine_ls_structure_factor_coef Fsqd
_refine_ls_weighting_details 'calc w=1/[\s^2^(Fo^2^)+(0.0307P)^2^+4.4419P] where P=(Fo^2^+2Fc^2^)/3'
_refine_ls_weighting_scheme calc
_refine_ls_wR_factor_gt 0.0773
_refine_ls_wR_factor_ref 0.0937
_reflns_number_gt 2805
_reflns_number_total 4581
_reflns_threshold_expression >2\s(I)
_cod_data_source_file cs6b01486_si_002.cif
_cod_data_source_block 6_Rh
_cod_depositor_comments
;
The following automatic conversions were performed:

'_symmetry_cell_setting' value 'Monoclinic' changed to 'monoclinic'
according to
/usr/data/users/saulius/crontab/automatic-downloads/rss-feeds/ACS/lib/dictionaries/cif_core.dic
dictionary named 'cif_core.dic' version 2.4.2 from 2011-04-26.

'_exptl_crystal_density_meas' value 'not measured' was changed to '?'
- the value is perceived as not measured.

Automatic conversion script
Id: cif_fix_values 4268 2015-11-12 08:31:59Z antanas 

 Adding full bibliography for 4513904--4513906.cif.
;
_cod_original_sg_symbol_H-M P2(1)/n
_cod_database_code 4513906

loop_
_symmetry_equiv_pos_as_xyz
'x, y, z'
'-x+1/2, y+1/2, -z+1/2'
'-x, -y, -z'
'x-1/2, -y-1/2, z-1/2'

loop_
_atom_site_label
_atom_site_type_symbol
_atom_site_fract_x
_atom_site_fract_y
_atom_site_fract_z
_atom_site_U_iso_or_equiv
_atom_site_adp_type
_atom_site_occupancy
_atom_site_symmetry_multiplicity
_atom_site_calc_flag
_atom_site_refinement_flags
C1 C 0.1985(7) 0.4559(4) 0.4336(5) 0.056(2) Uani 1 1 d .
H1A H 0.1894 0.4773 0.3700 0.083 Uiso 1 1 calc R
H1B H 0.1782 0.4959 0.4763 0.083 Uiso 1 1 calc R
H1C H 0.1395 0.4122 0.4327 0.083 Uiso 1 1 calc R
C2 C 0.3807(6) 0.3958(3) 0.5509(5) 0.0295(16) Uani 1 1 d .
C3 C 0.4173(8) 0.4317(4) 0.4078(5) 0.046(2) Uani 1 1 d .
H3 H 0.4022 0.4531 0.3462 0.055 Uiso 1 1 calc R
C4 C 0.5258(7) 0.3988(4) 0.4517(5) 0.0439(19) Uani 1 1 d .
H4 H 0.6027 0.3925 0.4285 0.053 Uiso 1 1 calc R
C5 C 0.5880(6) 0.3224(4) 0.5959(5) 0.0329(17) Uani 1 1 d .
C6 C 0.6299(6) 0.2601(4) 0.5496(5) 0.0428(19) Uani 1 1 d .
H6 H 0.6009 0.2550 0.4835 0.051 Uiso 1 1 calc R
C7 C 0.7118(7) 0.2058(4) 0.5965(7) 0.057(2) Uani 1 1 d .
H7 H 0.7386 0.1632 0.5637 0.068 Uiso 1 1 calc R
C8 C 0.7544(8) 0.2140(5) 0.6916(7) 0.057(2) Uani 1 1 d .
H8 H 0.8118 0.1769 0.7249 0.068 Uiso 1 1 calc R
C9 C 0.7153(6) 0.2748(4) 0.7389(5) 0.046(2) Uani 1 1 d .
H9 H 0.7466 0.2795 0.8047 0.055 Uiso 1 1 calc R
C10 C 0.6288(6) 0.3313(4) 0.6919(5) 0.0343(17) Uani 1 1 d .
C11 C 0.5888(6) 0.3933(4) 0.7489(5) 0.0318(17) Uani 1 1 d .
C12 C 0.4665(6) 0.4151(3) 0.7472(5) 0.0314(16) Uani 1 1 d .
C13 C 0.4429(6) 0.4705(4) 0.8211(5) 0.0335(17) Uani 1 1 d .
C14 C 0.4659(7) 0.5981(4) 0.8772(6) 0.063(2) Uani 1 1 d .
H14A H 0.5064 0.6472 0.8660 0.095 Uiso 1 1 calc R
H14B H 0.4995 0.5808 0.9418 0.095 Uiso 1 1 calc R
H14C H 0.3729 0.6053 0.8684 0.095 Uiso 1 1 calc R
C15 C 0.7000(7) 0.4316(4) 0.8128(6) 0.0397(19) Uani 1 1 d .
C16 C 0.7942(8) 0.4726(5) 0.9653(6) 0.073(3) Uani 1 1 d .
H16A H 0.7797 0.4694 1.0300 0.110 Uiso 1 1 calc R
H16B H 0.7941 0.5269 0.9462 0.110 Uiso 1 1 calc R
H16C H 0.8772 0.4492 0.9622 0.110 Uiso 1 1 calc R
C17 C 0.2928(6) 0.2518(4) 0.6730(5) 0.0369(18) Uani 1 1 d .
C18 C 0.2673(6) 0.2817(4) 0.7585(5) 0.0362(18) Uani 1 1 d .
C19 C 0.1542(6) 0.3261(4) 0.7382(5) 0.0363(18) Uani 1 1 d .
C20 C 0.1056(6) 0.3205(4) 0.6372(5) 0.0395(19) Uani 1 1 d .
C21 C 0.1890(6) 0.2745(4) 0.5982(5) 0.0346(17) Uani 1 1 d .
C22 C 0.3914(7) 0.1914(4) 0.6652(6) 0.054(2) Uani 1 1 d .
H22A H 0.3906 0.1808 0.5986 0.081 Uiso 1 1 calc R
H22B H 0.3716 0.1438 0.6963 0.081 Uiso 1 1 calc R
H22C H 0.4765 0.2101 0.6957 0.081 Uiso 1 1 calc R
C23 C 0.3440(7) 0.2649(4) 0.8552(5) 0.054(2) Uani 1 1 d .
H23A H 0.4181 0.2328 0.8498 0.082 Uiso 1 1 calc R
H23B H 0.2901 0.2374 0.8921 0.082 Uiso 1 1 calc R
H23C H 0.3737 0.3136 0.8867 0.082 Uiso 1 1 calc R
C24 C 0.0874(7) 0.3658(4) 0.8082(6) 0.062(2) Uani 1 1 d .
H24A H 0.0107 0.3925 0.7744 0.093 Uiso 1 1 calc R
H24B H 0.1457 0.4035 0.8447 0.093 Uiso 1 1 calc R
H24C H 0.0625 0.3273 0.8509 0.093 Uiso 1 1 calc R
C25 C -0.0204(7) 0.3542(4) 0.5875(6) 0.063(3) Uani 1 1 d .
H25A H -0.0589 0.3839 0.6325 0.094 Uiso 1 1 calc R
H25B H -0.0785 0.3123 0.5611 0.094 Uiso 1 1 calc R
H25C H -0.0057 0.3883 0.5366 0.094 Uiso 1 1 calc R
C26 C 0.1759(8) 0.2494(4) 0.4978(5) 0.059(2) Uani 1 1 d .
H26A H 0.2496 0.2174 0.4912 0.088 Uiso 1 1 calc R
H26B H 0.1726 0.2951 0.4573 0.088 Uiso 1 1 calc R
H26C H 0.0968 0.2194 0.4791 0.088 Uiso 1 1 calc R
N1 N 0.3312(5) 0.4292(3) 0.4665(4) 0.0378(14) Uani 1 1 d .
N2 N 0.5028(5) 0.3755(3) 0.5394(4) 0.0323(13) Uani 1 1 d .
Rh1 Rh 0.30022(5) 0.37628(3) 0.66198(4) 0.02846(16) Uani 1 1 d .
I1 I 0.19615(4) 0.52152(3) 0.66265(4) 0.04633(17) Uani 1 1 d .
O1 O 0.7869(5) 0.4604(3) 0.7823(4) 0.0718(18) Uani 1 1 d .
O2 O 0.6939(4) 0.4318(3) 0.9033(3) 0.0457(13) Uani 1 1 d .
O3 O 0.3862(5) 0.4552(3) 0.8830(4) 0.0492(14) Uani 1 1 d .
O4 O 0.4936(4) 0.5408(2) 0.8118(3) 0.0421(13) Uani 1 1 d .

loop_
_atom_site_aniso_label
_atom_site_aniso_U_11
_atom_site_aniso_U_22
_atom_site_aniso_U_33
_atom_site_aniso_U_23
_atom_site_aniso_U_13
_atom_site_aniso_U_12
C1 0.053(5) 0.063(6) 0.046(6) 0.011(4) 0.000(4) 0.013(4)
C2 0.032(4) 0.026(4) 0.028(4) 0.001(3) -0.001(3) -0.001(3)
C3 0.070(6) 0.034(4) 0.032(5) 0.004(4) 0.009(5) -0.008(4)
C4 0.054(5) 0.041(5) 0.039(5) -0.002(4) 0.014(4) -0.003(4)
C5 0.028(4) 0.030(4) 0.043(5) 0.000(4) 0.014(4) 0.000(3)
C6 0.042(5) 0.044(5) 0.044(5) -0.009(4) 0.011(4) 0.003(4)
C7 0.057(6) 0.038(5) 0.082(7) -0.007(5) 0.031(5) 0.005(4)
C8 0.053(5) 0.053(5) 0.067(7) 0.010(5) 0.020(5) 0.022(4)
C9 0.036(4) 0.054(5) 0.048(5) 0.009(4) 0.007(4) 0.013(4)
C10 0.029(4) 0.040(4) 0.034(5) -0.003(4) 0.006(3) -0.003(3)
C11 0.028(4) 0.035(4) 0.031(4) 0.000(3) 0.001(3) 0.002(3)
C12 0.038(4) 0.026(4) 0.032(4) 0.005(3) 0.011(3) 0.002(3)
C13 0.023(4) 0.043(5) 0.032(5) 0.000(4) -0.002(3) 0.003(3)
C14 0.061(6) 0.045(5) 0.084(7) -0.030(5) 0.015(5) -0.002(4)
C15 0.030(4) 0.043(4) 0.046(6) -0.003(4) 0.004(4) 0.005(4)
C16 0.073(6) 0.084(7) 0.056(6) -0.020(5) -0.004(5) -0.014(5)
C17 0.034(4) 0.027(4) 0.047(5) 0.009(4) 0.005(4) 0.000(3)
C18 0.037(4) 0.035(4) 0.034(5) 0.011(3) -0.003(4) -0.005(3)
C19 0.031(4) 0.036(4) 0.043(5) 0.012(4) 0.009(4) -0.007(3)
C20 0.028(4) 0.036(4) 0.052(6) 0.005(4) 0.004(4) -0.007(3)
C21 0.038(4) 0.035(4) 0.027(5) 0.001(3) -0.004(3) -0.014(3)
C22 0.061(5) 0.029(4) 0.074(6) 0.002(4) 0.019(5) -0.002(4)
C23 0.052(5) 0.062(5) 0.044(5) 0.016(4) -0.004(4) -0.008(4)
C24 0.052(5) 0.068(6) 0.073(7) 0.005(5) 0.034(5) -0.003(4)
C25 0.033(5) 0.068(6) 0.077(7) 0.019(5) -0.013(4) -0.006(4)
C26 0.075(6) 0.048(5) 0.049(6) -0.005(4) 0.001(5) -0.020(4)
N1 0.043(4) 0.036(3) 0.035(4) 0.004(3) 0.010(3) 0.002(3)
N2 0.037(3) 0.034(3) 0.025(4) 0.003(3) 0.003(3) -0.003(3)
Rh1 0.0240(3) 0.0289(3) 0.0312(3) 0.0028(3) 0.0022(2) -0.0002(2)
I1 0.0406(3) 0.0397(3) 0.0576(4) 0.0012(3) 0.0068(2) 0.0091(2)
O1 0.045(3) 0.115(5) 0.055(4) -0.004(3) 0.010(3) -0.029(3)
O2 0.047(3) 0.056(3) 0.032(3) -0.004(3) 0.003(3) -0.011(3)
O3 0.046(3) 0.060(4) 0.043(4) -0.007(3) 0.012(3) -0.004(3)
O4 0.041(3) 0.033(3) 0.053(3) -0.011(2) 0.010(3) -0.001(2)

loop_
_atom_type_symbol
_atom_type_description
_atom_type_scat_dispersion_real
_atom_type_scat_dispersion_imag
_atom_type_scat_source
C C 0.0033 0.0016 'International Tables Vol C Tables 4.2.6.8 and 6.1.1.4'
H H 0.0000 0.0000 'International Tables Vol C Tables 4.2.6.8 and 6.1.1.4'
N N 0.0061 0.0033 'International Tables Vol C Tables 4.2.6.8 and 6.1.1.4'
Rh Rh -1.1178 0.9187 'International Tables Vol C Tables 4.2.6.8 and 6.1.1.4'
I I -0.4742 1.8119 'International Tables Vol C Tables 4.2.6.8 and 6.1.1.4'
O O 0.0106 0.0060 'International Tables Vol C Tables 4.2.6.8 and 6.1.1.4'

loop_
_geom_angle_atom_site_label_1
_geom_angle_atom_site_label_2
_geom_angle_atom_site_label_3
_geom_angle
N1 C1 H1A 109.5
N1 C1 H1B 109.5
H1A C1 H1B 109.5
N1 C1 H1C 109.5
H1A C1 H1C 109.5
H1B C1 H1C 109.5
N1 C2 N2 101.9(5)
N1 C2 Rh1 130.2(5)
N2 C2 Rh1 127.9(5)
C4 C3 N1 108.2(7)
C4 C3 H3 125.9
N1 C3 H3 125.9
C3 C4 N2 105.5(7)
C3 C4 H4 127.2
N2 C4 H4 127.2
C10 C5 C6 120.4(6)
C10 C5 N2 122.9(6)
C6 C5 N2 116.7(6)
C7 C6 C5 121.7(7)
C7 C6 H6 119.1
C5 C6 H6 119.1
C6 C7 C8 118.8(7)
C6 C7 H7 120.6
C8 C7 H7 120.6
C9 C8 C7 120.7(7)
C9 C8 H8 119.6
C7 C8 H8 119.6
C8 C9 C10 121.5(7)
C8 C9 H9 119.2
C10 C9 H9 119.2
C5 C10 C9 116.8(6)
C5 C10 C11 125.4(6)
C9 C10 C11 117.8(6)
C12 C11 C10 125.4(6)
C12 C11 C15 121.8(6)
C10 C11 C15 112.8(6)
C11 C12 C13 117.5(6)
C11 C12 Rh1 129.1(5)
C13 C12 Rh1 113.1(4)
O3 C13 O4 122.7(6)
O3 C13 C12 124.9(7)
O4 C13 C12 112.3(6)
O4 C14 H14A 109.5
O4 C14 H14B 109.5
H14A C14 H14B 109.5
O4 C14 H14C 109.5
H14A C14 H14C 109.5
H14B C14 H14C 109.5
O1 C15 O2 123.4(7)
O1 C15 C11 121.5(7)
O2 C15 C11 115.1(6)
O2 C16 H16A 109.5
O2 C16 H16B 109.5
H16A C16 H16B 109.5
O2 C16 H16C 109.5
H16A C16 H16C 109.5
H16B C16 H16C 109.5
C18 C17 C21 108.0(6)
C18 C17 C22 125.2(6)
C21 C17 C22 125.2(7)
C18 C17 Rh1 73.6(4)
C21 C17 Rh1 73.0(4)
C22 C17 Rh1 130.7(5)
C19 C18 C17 108.6(6)
C19 C18 C23 125.8(7)
C17 C18 C23 125.6(6)
C19 C18 Rh1 72.6(4)
C17 C18 Rh1 68.8(4)
C23 C18 Rh1 127.1(5)
C18 C19 C20 107.1(6)
C18 C19 C24 127.0(7)
C20 C19 C24 125.7(6)
C18 C19 Rh1 70.7(4)
C20 C19 Rh1 71.1(4)
C24 C19 Rh1 127.9(5)
C21 C20 C19 108.5(6)
C21 C20 C25 127.2(7)
C19 C20 C25 124.1(7)
C21 C20 Rh1 70.7(4)
C19 C20 Rh1 71.1(4)
C25 C20 Rh1 127.9(5)
C20 C21 C17 107.8(6)
C20 C21 C26 127.9(6)
C17 C21 C26 124.3(7)
C20 C21 Rh1 73.0(4)
C17 C21 Rh1 68.6(3)
C26 C21 Rh1 125.1(5)
C17 C22 H22A 109.5
C17 C22 H22B 109.5
H22A C22 H22B 109.5
C17 C22 H22C 109.5
H22A C22 H22C 109.5
H22B C22 H22C 109.5
C18 C23 H23A 109.5
C18 C23 H23B 109.5
H23A C23 H23B 109.5
C18 C23 H23C 109.5
H23A C23 H23C 109.5
H23B C23 H23C 109.5
C19 C24 H24A 109.5
C19 C24 H24B 109.5
H24A C24 H24B 109.5
C19 C24 H24C 109.5
H24A C24 H24C 109.5
H24B C24 H24C 109.5
C20 C25 H25A 109.5
C20 C25 H25B 109.5
H25A C25 H25B 109.5
C20 C25 H25C 109.5
H25A C25 H25C 109.5
H25B C25 H25C 109.5
C21 C26 H26A 109.5
C21 C26 H26B 109.5
H26A C26 H26B 109.5
C21 C26 H26C 109.5
H26A C26 H26C 109.5
H26B C26 H26C 109.5
C2 N1 C3 112.6(6)
C2 N1 C1 126.9(6)
C3 N1 C1 120.4(6)
C2 N2 C4 111.8(5)
C2 N2 C5 126.7(5)
C4 N2 C5 120.0(6)
C2 Rh1 C12 88.5(2)
C2 Rh1 C17 104.9(3)
C12 Rh1 C17 108.6(2)
C2 Rh1 C21 94.4(2)
C12 Rh1 C21 146.4(2)
C17 Rh1 C21 38.4(2)
C2 Rh1 C18 141.0(3)
C12 Rh1 C18 94.9(2)
C17 Rh1 C18 37.6(2)
C21 Rh1 C18 62.7(2)
C2 Rh1 C20 118.1(3)
C12 Rh1 C20 153.0(3)
C17 Rh1 C20 62.5(2)
C21 Rh1 C20 36.3(2)
C18 Rh1 C20 62.1(2)
C2 Rh1 C19 155.3(3)
C12 Rh1 C19 115.2(3)
C17 Rh1 C19 62.6(3)
C21 Rh1 C19 62.3(3)
C18 Rh1 C19 36.7(2)
C20 Rh1 C19 37.8(2)
C2 Rh1 I1 94.87(17)
C12 Rh1 I1 89.96(17)
C17 Rh1 I1 152.92(18)
C21 Rh1 I1 123.03(18)
C18 Rh1 I1 123.89(19)
C20 Rh1 I1 91.94(18)
C19 Rh1 I1 91.93(17)
C15 O2 C16 116.4(6)
C13 O4 C14 114.7(6)

loop_
_geom_bond_atom_site_label_1
_geom_bond_atom_site_label_2
_geom_bond_distance
C1 N1 1.472(8)
C1 H1A 0.9800
C1 H1B 0.9800
C1 H1C 0.9800
C2 N1 1.361(8)
C2 N2 1.386(8)
C2 Rh1 1.993(7)
C3 C4 1.331(9)
C3 N1 1.366(8)
C3 H3 0.9500
C4 N2 1.399(8)
C4 H4 0.9500
C5 C10 1.382(9)
C5 C6 1.388(9)
C5 N2 1.430(8)
C6 C7 1.366(9)
C6 H6 0.9500
C7 C8 1.370(10)
C7 H7 0.9500
C8 C9 1.364(10)
C8 H8 0.9500
C9 C10 1.420(9)
C9 H9 0.9500
C10 C11 1.466(9)
C11 C12 1.349(8)
C11 C15 1.504(9)
C12 C13 1.494(9)
C12 Rh1 2.060(6)
C13 O3 1.203(8)
C13 O4 1.347(8)
C14 O4 1.442(8)
C14 H14A 0.9800
C14 H14B 0.9800
C14 H14C 0.9800
C15 O1 1.207(8)
C15 O2 1.325(8)
C16 O2 1.438(8)
C16 H16A 0.9800
C16 H16B 0.9800
C16 H16C 0.9800
C17 C18 1.416(9)
C17 C21 1.441(9)
C17 C22 1.500(9)
C17 Rh1 2.161(6)
C18 C19 1.409(9)
C18 C23 1.504(9)
C18 Rh1 2.224(6)
C19 C20 1.456(9)
C19 C24 1.512(9)
C19 Rh1 2.249(6)
C20 C21 1.391(9)
C20 C25 1.508(9)
C20 Rh1 2.247(6)
C21 C26 1.497(9)
C21 Rh1 2.219(6)
C22 H22A 0.9800
C22 H22B 0.9800
C22 H22C 0.9800
C23 H23A 0.9800
C23 H23B 0.9800
C23 H23C 0.9800
C24 H24A 0.9800
C24 H24B 0.9800
C24 H24C 0.9800
C25 H25A 0.9800
C25 H25B 0.9800
C25 H25C 0.9800
C26 H26A 0.9800
C26 H26B 0.9800
C26 H26C 0.9800
Rh1 I1 2.7452(7)

loop_
_geom_torsion_atom_site_label_1
_geom_torsion_atom_site_label_2
_geom_torsion_atom_site_label_3
_geom_torsion_atom_site_label_4
_geom_torsion
N1 C3 C4 N2 0.4(7)
C10 C5 C6 C7 0.1(11)
N2 C5 C6 C7 179.8(6)
C5 C6 C7 C8 -0.7(11)
C6 C7 C8 C9 0.4(12)
C7 C8 C9 C10 0.5(12)
C6 C5 C10 C9 0.8(10)
N2 C5 C10 C9 -179.0(6)
C6 C5 C10 C11 -178.3(6)
N2 C5 C10 C11 2.0(10)
C8 C9 C10 C5 -1.1(10)
C8 C9 C10 C11 178.1(7)
C5 C10 C11 C12 49.2(11)
C9 C10 C11 C12 -129.8(7)
C5 C10 C11 C15 -131.4(7)
C9 C10 C11 C15 49.6(8)
C10 C11 C12 C13 170.3(6)
C15 C11 C12 C13 -9.0(10)
C10 C11 C12 Rh1 -4.4(10)
C15 C11 C12 Rh1 176.3(5)
C11 C12 C13 O3 -112.9(8)
Rh1 C12 C13 O3 62.6(8)
C11 C12 C13 O4 66.6(8)
Rh1 C12 C13 O4 -117.9(5)
C12 C11 C15 O1 -124.1(8)
C10 C11 C15 O1 56.5(9)
C12 C11 C15 O2 55.1(9)
C10 C11 C15 O2 -124.3(6)
C21 C17 C18 C19 -3.3(7)
C22 C17 C18 C19 -169.4(6)
Rh1 C17 C18 C19 62.0(5)
C21 C17 C18 C23 173.4(6)
C22 C17 C18 C23 7.4(11)
Rh1 C17 C18 C23 -121.2(6)
C21 C17 C18 Rh1 -65.4(4)
C22 C17 C18 Rh1 128.6(7)
C17 C18 C19 C20 2.5(7)
C23 C18 C19 C20 -174.2(6)
Rh1 C18 C19 C20 62.1(4)
C17 C18 C19 C24 177.0(6)
C23 C18 C19 C24 0.2(11)
Rh1 C18 C19 C24 -123.4(7)
C17 C18 C19 Rh1 -59.6(5)
C23 C18 C19 Rh1 123.6(7)
C18 C19 C20 C21 -0.7(7)
C24 C19 C20 C21 -175.2(6)
Rh1 C19 C20 C21 61.2(5)
C18 C19 C20 C25 174.5(6)
C24 C19 C20 C25 -0.1(10)
Rh1 C19 C20 C25 -123.6(6)
C18 C19 C20 Rh1 -61.9(4)
C24 C19 C20 Rh1 123.5(7)
C19 C20 C21 C17 -1.4(7)
C25 C20 C21 C17 -176.4(6)
Rh1 C20 C21 C17 60.1(4)
C19 C20 C21 C26 177.0(6)
C25 C20 C21 C26 2.0(11)
Rh1 C20 C21 C26 -121.5(7)
C19 C20 C21 Rh1 -61.5(4)
C25 C20 C21 Rh1 123.5(7)
C18 C17 C21 C20 2.9(7)
C22 C17 C21 C20 168.9(6)
Rh1 C17 C21 C20 -62.9(5)
C18 C17 C21 C26 -175.5(6)
C22 C17 C21 C26 -9.5(10)
Rh1 C17 C21 C26 118.7(6)
C18 C17 C21 Rh1 65.8(4)
C22 C17 C21 Rh1 -128.2(7)
N2 C2 N1 C3 -1.8(7)
Rh1 C2 N1 C3 -179.6(5)
N2 C2 N1 C1 173.9(6)
Rh1 C2 N1 C1 -3.9(10)
C4 C3 N1 C2 0.9(8)
C4 C3 N1 C1 -175.1(6)
N1 C2 N2 C4 2.0(7)
Rh1 C2 N2 C4 179.9(4)
N1 C2 N2 C5 -163.8(6)
Rh1 C2 N2 C5 14.1(9)
C3 C4 N2 C2 -1.6(7)
C3 C4 N2 C5 165.3(6)
C10 C5 N2 C2 -58.0(9)
C6 C5 N2 C2 122.3(7)
C10 C5 N2 C4 137.2(7)
C6 C5 N2 C4 -42.5(8)
N1 C2 Rh1 C12 -136.3(6)
N2 C2 Rh1 C12 46.4(5)
N1 C2 Rh1 C17 114.8(6)
N2 C2 Rh1 C17 -62.5(6)
N1 C2 Rh1 C21 77.3(6)
N2 C2 Rh1 C21 -100.0(5)
N1 C2 Rh1 C18 127.7(5)
N2 C2 Rh1 C18 -49.6(7)
N1 C2 Rh1 C20 48.4(6)
N2 C2 Rh1 C20 -129.0(5)
N1 C2 Rh1 C19 59.0(9)
N2 C2 Rh1 C19 -118.3(7)
N1 C2 Rh1 I1 -46.5(6)
N2 C2 Rh1 I1 136.2(5)
C11 C12 Rh1 C2 -51.1(6)
C13 C12 Rh1 C2 134.0(5)
C11 C12 Rh1 C17 54.1(7)
C13 C12 Rh1 C17 -120.8(5)
C11 C12 Rh1 C21 44.6(9)
C13 C12 Rh1 C21 -130.3(5)
C11 C12 Rh1 C18 90.0(6)
C13 C12 Rh1 C18 -84.9(5)
C11 C12 Rh1 C20 119.8(7)
C13 C12 Rh1 C20 -55.1(8)
C11 C12 Rh1 C19 121.9(6)
C13 C12 Rh1 C19 -53.0(5)
C11 C12 Rh1 I1 -146.0(6)
C13 C12 Rh1 I1 39.1(5)
C18 C17 Rh1 C2 166.7(4)
C21 C17 Rh1 C2 -78.1(4)
C22 C17 Rh1 C2 44.0(7)
C18 C17 Rh1 C12 73.2(4)
C21 C17 Rh1 C12 -171.6(4)
C22 C17 Rh1 C12 -49.5(7)
C18 C17 Rh1 C21 -115.3(6)
C22 C17 Rh1 C21 122.1(9)
C21 C17 Rh1 C18 115.3(6)
C22 C17 Rh1 C18 -122.7(8)
C18 C17 Rh1 C20 -79.0(4)
C21 C17 Rh1 C20 36.3(4)
C22 C17 Rh1 C20 158.3(8)
C18 C17 Rh1 C19 -36.2(4)
C21 C17 Rh1 C19 79.1(4)
C22 C17 Rh1 C19 -158.9(8)
C18 C17 Rh1 I1 -58.0(6)
C21 C17 Rh1 I1 57.3(7)
C22 C17 Rh1 I1 179.4(4)
C20 C21 Rh1 C2 -133.9(4)
C17 C21 Rh1 C2 108.5(4)
C26 C21 Rh1 C2 -9.2(6)
C20 C21 Rh1 C12 132.1(5)
C17 C21 Rh1 C12 14.5(7)
C26 C21 Rh1 C12 -103.2(7)
C20 C21 Rh1 C17 117.6(6)
C26 C21 Rh1 C17 -117.7(8)
C20 C21 Rh1 C18 79.2(4)
C17 C21 Rh1 C18 -38.4(4)
C26 C21 Rh1 C18 -156.1(7)
C17 C21 Rh1 C20 -117.6(6)
C26 C21 Rh1 C20 124.7(8)
C20 C21 Rh1 C19 37.6(4)
C17 C21 Rh1 C19 -80.0(4)
C26 C21 Rh1 C19 162.3(7)
C20 C21 Rh1 I1 -35.2(5)
C17 C21 Rh1 I1 -152.8(3)
C26 C21 Rh1 I1 89.5(6)
C19 C18 Rh1 C2 -139.4(5)
C17 C18 Rh1 C2 -20.7(6)
C23 C18 Rh1 C2 98.5(7)
C19 C18 Rh1 C12 126.9(4)
C17 C18 Rh1 C12 -114.5(4)
C23 C18 Rh1 C12 4.8(7)
C19 C18 Rh1 C17 -118.7(6)
C23 C18 Rh1 C17 119.3(8)
C19 C18 Rh1 C21 -79.5(4)
C17 C18 Rh1 C21 39.2(4)
C23 C18 Rh1 C21 158.5(7)
C19 C18 Rh1 C20 -38.3(4)
C17 C18 Rh1 C20 80.4(4)
C23 C18 Rh1 C20 -160.4(8)
C17 C18 Rh1 C19 118.7(6)
C23 C18 Rh1 C19 -122.1(9)
C19 C18 Rh1 I1 33.6(5)
C17 C18 Rh1 I1 152.3(3)
C23 C18 Rh1 I1 -88.4(6)
C21 C20 Rh1 C2 54.5(5)
C19 C20 Rh1 C2 172.8(4)
C25 C20 Rh1 C2 -68.2(7)
C21 C20 Rh1 C12 -115.2(6)
C19 C20 Rh1 C12 3.1(7)
C25 C20 Rh1 C12 122.1(7)
C21 C20 Rh1 C17 -38.4(4)
C19 C20 Rh1 C17 79.9(4)
C25 C20 Rh1 C17 -161.1(8)
C19 C20 Rh1 C21 118.3(6)
C25 C20 Rh1 C21 -122.7(9)
C21 C20 Rh1 C18 -81.1(4)
C19 C20 Rh1 C18 37.2(4)
C25 C20 Rh1 C18 156.2(8)
C21 C20 Rh1 C19 -118.3(6)
C25 C20 Rh1 C19 119.0(9)
C21 C20 Rh1 I1 151.1(4)
C19 C20 Rh1 I1 -90.7(4)
C25 C20 Rh1 I1 28.4(7)
C18 C19 Rh1 C2 101.3(7)
C20 C19 Rh1 C2 -15.4(8)
C24 C19 Rh1 C2 -136.3(7)
C18 C19 Rh1 C12 -61.7(5)
C20 C19 Rh1 C12 -178.5(4)
C24 C19 Rh1 C12 60.6(7)
C18 C19 Rh1 C17 37.1(4)
C20 C19 Rh1 C17 -79.6(4)
C24 C19 Rh1 C17 159.5(7)
C18 C19 Rh1 C21 80.6(4)
C20 C19 Rh1 C21 -36.1(4)
C24 C19 Rh1 C21 -157.0(7)
C20 C19 Rh1 C18 -116.7(6)
C24 C19 Rh1 C18 122.4(8)
C18 C19 Rh1 C20 116.7(6)
C24 C19 Rh1 C20 -120.9(8)
C18 C19 Rh1 I1 -152.6(4)
C20 C19 Rh1 I1 90.7(4)
C24 C19 Rh1 I1 -30.2(6)
O1 C15 O2 C16 3.3(10)
C11 C15 O2 C16 -175.9(6)
O3 C13 O4 C14 -4.7(9)
C12 C13 O4 C14 175.8(6)
